data_2227380
loop_
_publ_author_name
'Bakt\?ir, Zeliha'
'Akkurt, Mehmet'
'\,Sireci, Nihat'
'K\"u\,c\"ukbay, Hasan'

_publ_section_title
;
 1-(Prop-2-en-1-yl)-3-[(trimethylsilyl)methyl]benzimidazolium bromide
 monohydrate
;
_journal_coeditor_code DN2597
_journal_issue 9
_journal_name_full 'Acta Crystallographica Section E'
_journal_page_first o2393
_journal_page_last o2394
_journal_paper_doi 10.1107/S1600536810033015
_journal_volume 66
_journal_year 2010
_chemical_formula_iupac 'C14 H21 N2 Si +, Br -, H2 O'
_chemical_formula_moiety 'C14 H21 N2 Si +, Br -, H2 O'
_chemical_formula_sum 'C14 H23 Br N2 O Si'
_chemical_formula_weight 343.33
_chemical_name_systematic
;
1-(Prop-2-en-1-yl)-3-[(trimethylsilyl)methyl]benzimidazolium bromide
monohydrate
;
_space_group_IT_number 2
_symmetry_cell_setting triclinic
_symmetry_space_group_name_Hall '-P 1'
_symmetry_space_group_name_H-M 'P -1'
_atom_sites_solution_hydrogens geom
_atom_sites_solution_primary direct
_atom_sites_solution_secondary difmap
_cell_angle_alpha 66.542(4)
_cell_angle_beta 71.479(4)
_cell_angle_gamma 80.625(5)
_cell_formula_units_Z 2
_cell_length_a 8.9063(2)
_cell_length_b 10.4720(2)
_cell_length_c 10.9439(3)
_cell_measurement_reflns_used 3185
_cell_measurement_temperature 294(2)
_cell_measurement_theta_max 26.3785
_cell_measurement_theta_min 2.4137
_cell_volume 887.07(5)
_computing_cell_refinement 'CrystalClear (Rigaku/MSC, 2005)'
_computing_data_collection 'CrystalClear (Rigaku/MSC, 2005)'
_computing_data_reduction 'CrystalClear (Rigaku/MSC, 2005)'
_computing_molecular_graphics 'ORTEP-3 for Windows (Farrugia, 1997) and PLATON (Spek, 2009)'
_computing_publication_material 'WinGX (Farrugia, 1999)'
_computing_structure_refinement 'SHELXL97 (Sheldrick, 2008)'
_computing_structure_solution 'SIR97 (Altomare <i>et al.</i>,  1999)'
_diffrn_ambient_temperature 294(2)
_diffrn_detector_area_resol_mean 10.0000
_diffrn_measured_fraction_theta_full 0.998
_diffrn_measured_fraction_theta_max 0.998
_diffrn_measurement_device 'Rigaku R-AXIS RAPID-S'
_diffrn_measurement_method dtprofit.ref
_diffrn_radiation_monochromator 'Graphite Monochromator'
_diffrn_radiation_source 'Sealed Tube'
_diffrn_radiation_type 'Mo K\a'
_diffrn_radiation_wavelength 0.71073
_diffrn_reflns_av_R_equivalents 0.0728
_diffrn_reflns_av_sigmaI/netI 0.0608
_diffrn_reflns_limit_h_max 9
_diffrn_reflns_limit_h_min -11
_diffrn_reflns_limit_k_max 13
_diffrn_reflns_limit_k_min -13
_diffrn_reflns_limit_l_max 13
_diffrn_reflns_limit_l_min -13
_diffrn_reflns_number 18957
_diffrn_reflns_reduction_process
;
;
_diffrn_reflns_theta_full 26.39
_diffrn_reflns_theta_max 26.39
_diffrn_reflns_theta_min 2.41
_exptl_absorpt_coefficient_mu 2.380
_exptl_absorpt_correction_T_max 0.647
_exptl_absorpt_correction_T_min 0.647
_exptl_absorpt_correction_type multi-scan
_exptl_absorpt_process_details '(SORTAV; Blessing, 1995)'
_exptl_crystal_colour white
_exptl_crystal_density_diffrn 1.285
_exptl_crystal_density_method 'Not Measured'
_exptl_crystal_description block
_exptl_crystal_F_000 356
_exptl_crystal_size_max 0.200
_exptl_crystal_size_mid 0.200
_exptl_crystal_size_min 0.200
_refine_diff_density_max 0.303
_refine_diff_density_min -0.345
_refine_ls_extinction_method none
_refine_ls_goodness_of_fit_ref 1.020
_refine_ls_hydrogen_treatment constr
_refine_ls_matrix_type full
_refine_ls_number_parameters 175
_refine_ls_number_reflns 3618
_refine_ls_number_restraints 3
_refine_ls_restrained_S_all 1.020
_refine_ls_R_factor_all 0.0916
_refine_ls_R_factor_gt 0.0490
_refine_ls_shift/su_max 0.006
_refine_ls_shift/su_mean 0.000
_refine_ls_structure_factor_coef Fsqd
_refine_ls_weighting_details 'calc w=1/[\s^2^(Fo^2^)+(0.0356P)^2^+0.3659P] where P=(Fo^2^+2Fc^2^)/3'
_refine_ls_weighting_scheme calc
_refine_ls_wR_factor_gt 0.1012
_refine_ls_wR_factor_ref 0.1209
_reflns_number_gt 2202
_reflns_number_total 3618
_reflns_threshold_expression I>2\s(I)
_cod_data_source_file dn2597.cif
_cod_data_source_block I
_cod_database_code 2227380
_cod_database_fobs_code 2227380

loop_
_symmetry_equiv_pos_site_id
_symmetry_equiv_pos_as_xyz
1 x,y,z
2 -x,-y,-z

loop_
_atom_site_type_symbol
_atom_site_label
_atom_site_fract_x
_atom_site_fract_y
_atom_site_fract_z
_atom_site_U_iso_or_equiv
_atom_site_adp_type
_atom_site_calc_flag
_atom_site_refinement_flags
_atom_site_occupancy
_atom_site_disorder_assembly
_atom_site_disorder_group
Si Si1 0.53721(14) 0.18235(12) 0.70600(11) 0.0684(3) Uani d . 1 . .
N N1 0.6155(3) 0.3381(3) 0.8362(3) 0.0570(7) Uani d . 1 . .
N N2 0.7515(3) 0.3069(3) 0.9818(3) 0.0624(8) Uani d . 1 . .
C C1 0.5921(4) 0.3128(4) 1.0536(4) 0.0562(9) Uani d . 1 . .
C C2 0.5185(5) 0.3059(4) 1.1879(4) 0.0669(10) Uani d . 1 . .
H H2 0.5760 0.2927 1.2499 0.080 Uiso calc R 1 . .
C C3 0.3555(5) 0.3197(4) 1.2249(4) 0.0722(11) Uani d . 1 . .
H H3 0.3016 0.3143 1.3147 0.087 Uiso calc R 1 . .
C C4 0.2689(5) 0.3415(4) 1.1314(4) 0.0673(10) Uani d . 1 . .
H H4 0.1590 0.3509 1.1604 0.081 Uiso calc R 1 . .
C C5 0.3419(4) 0.3495(4) 0.9978(4) 0.0625(9) Uani d . 1 . .
H H5 0.2844 0.3649 0.9353 0.075 Uiso calc R 1 . .
C C6 0.5059(4) 0.3332(4) 0.9609(3) 0.0546(8) Uani d . 1 . .
C C7 0.7597(4) 0.3221(4) 0.8533(4) 0.0634(10) Uani d . 1 . .
H H7 0.8535 0.3216 0.7846 0.076 Uiso calc R 1 . .
C C8 0.5773(5) 0.3529(4) 0.7092(3) 0.0634(10) Uani d . 1 . .
H H8A 0.6649 0.3954 0.6294 0.076 Uiso calc R 1 . .
H H8B 0.4847 0.4153 0.7007 0.076 Uiso calc R 1 . .
C C9 0.7201(6) 0.0716(5) 0.7079(6) 0.1093(17) Uani d . 1 . .
H H9A 0.7050 -0.0136 0.7007 0.164 Uiso calc R 1 . .
H H9B 0.7453 0.0508 0.7931 0.164 Uiso calc R 1 . .
H H9C 0.8055 0.1197 0.6310 0.164 Uiso calc R 1 . .
C C10 0.4835(6) 0.2278(6) 0.5440(5) 0.1070(17) Uani d . 1 . .
H H10A 0.3868 0.2840 0.5472 0.160 Uiso calc R 1 . .
H H10B 0.4690 0.1442 0.5337 0.160 Uiso calc R 1 . .
H H10C 0.5666 0.2790 0.4667 0.160 Uiso calc R 1 . .
C C11 0.3721(6) 0.0963(5) 0.8586(5) 0.1049(16) Uani d . 1 . .
H H11A 0.3672 0.0022 0.8668 0.157 Uiso calc R 1 . .
H H11B 0.2741 0.1463 0.8470 0.157 Uiso calc R 1 . .
H H11C 0.3897 0.0958 0.9409 0.157 Uiso calc R 1 . .
C C12 0.8871(5) 0.2883(5) 1.0387(4) 0.0781(12) Uani d . 1 . .
H H12A 0.8701 0.3488 1.0902 0.094 Uiso calc R 1 . .
H H12B 0.9831 0.3152 0.9629 0.094 Uiso calc R 1 . .
C C13 0.9078(5) 0.1417(5) 1.1316(6) 0.0889(14) Uani d . 1 . .
H H13 0.9301 0.0731 1.0937 0.107 Uiso calc R 1 . .
C C14 0.8967(6) 0.1037(6) 1.2611(7) 0.1190(19) Uani d . 1 . .
H H14A 0.8744 0.1698 1.3021 0.143 Uiso calc R 1 . .
H H14B 0.9109 0.0101 1.3139 0.143 Uiso calc R 1 . .
O O1W 1.0389(5) 0.3039(4) 0.5704(4) 0.1283(12) Uani d D 1 . .
H H1W 1.0104 0.3435 0.4962 0.192 Uiso d RD 1 . .
H H2W 1.0969 0.3573 0.5761 0.192 Uiso d RD 1 . .
Br Br1 0.85464(5) 0.48204(5) 0.31301(5) 0.0895(2) Uani d . 1 . .

loop_
_atom_site_aniso_label
_atom_site_aniso_U_11
_atom_site_aniso_U_22
_atom_site_aniso_U_33
_atom_site_aniso_U_12
_atom_site_aniso_U_13
_atom_site_aniso_U_23
Si1 0.0770(8) 0.0756(7) 0.0588(6) -0.0017(6) -0.0259(6) -0.0264(6)
N1 0.0539(18) 0.067(2) 0.0517(17) -0.0005(14) -0.0141(14) -0.0253(15)
N2 0.0522(18) 0.076(2) 0.065(2) -0.0021(15) -0.0165(15) -0.0321(17)
C1 0.052(2) 0.064(2) 0.055(2) -0.0033(17) -0.0155(17) -0.0241(18)
C2 0.071(3) 0.080(3) 0.055(2) -0.005(2) -0.018(2) -0.029(2)
C3 0.072(3) 0.082(3) 0.059(2) -0.007(2) -0.005(2) -0.030(2)
C4 0.054(2) 0.073(3) 0.072(3) -0.0029(19) -0.008(2) -0.031(2)
C5 0.055(2) 0.066(2) 0.066(2) 0.0009(18) -0.0174(19) -0.0259(19)
C6 0.052(2) 0.061(2) 0.053(2) -0.0012(16) -0.0122(17) -0.0258(17)
C7 0.053(2) 0.076(3) 0.062(2) -0.0019(18) -0.0085(18) -0.032(2)
C8 0.069(2) 0.072(3) 0.045(2) -0.0009(19) -0.0158(18) -0.0188(18)
C9 0.107(4) 0.087(3) 0.137(5) 0.015(3) -0.043(3) -0.044(3)
C10 0.121(4) 0.144(5) 0.079(3) -0.010(3) -0.041(3) -0.053(3)
C11 0.120(4) 0.103(4) 0.090(3) -0.039(3) -0.011(3) -0.035(3)
C12 0.056(2) 0.107(4) 0.085(3) -0.005(2) -0.027(2) -0.042(3)
C13 0.067(3) 0.099(4) 0.115(4) 0.009(2) -0.044(3) -0.044(3)
C14 0.098(4) 0.117(5) 0.130(5) 0.009(3) -0.055(4) -0.022(4)
O1W 0.124(3) 0.130(3) 0.132(3) -0.002(2) -0.047(2) -0.042(2)
Br1 0.0699(3) 0.1215(4) 0.0769(3) 0.0007(3) -0.0195(2) -0.0391(3)

loop_
_atom_type_symbol
_atom_type_description
_atom_type_scat_dispersion_real
_atom_type_scat_dispersion_imag
_atom_type_scat_source
Si Si 0.0817 0.0704 'International Tables Vol C Tables 4.2.6.8 and 6.1.1.4'
O O 0.0106 0.0060 'International Tables Vol C Tables 4.2.6.8 and 6.1.1.4'
N N 0.0061 0.0033 'International Tables Vol C Tables 4.2.6.8 and 6.1.1.4'
Br Br -0.2901 2.4595 'International Tables Vol C Tables 4.2.6.8 and 6.1.1.4'
H H 0.0000 0.0000 'International Tables Vol C Tables 4.2.6.8 and 6.1.1.4'
C C 0.0033 0.0016 'International Tables Vol C Tables 4.2.6.8 and 6.1.1.4'

loop_
_geom_angle_atom_site_label_1
_geom_angle_atom_site_label_2
_geom_angle_atom_site_label_3
_geom_angle_site_symmetry_1
_geom_angle_site_symmetry_3
_geom_angle
_geom_angle_publ_flag
C9 Si1 C10 . . 111.7(2) ?
C9 Si1 C11 . . 110.6(2) ?
C10 Si1 C11 . . 110.6(2) ?
C9 Si1 C8 . . 107.8(2) ?
C10 Si1 C8 . . 105.9(2) ?
C11 Si1 C8 . . 110.15(19) ?
C7 N1 C6 . . 108.0(3) ?
C7 N1 C8 . . 126.3(3) ?
C6 N1 C8 . . 125.7(3) ?
C7 N2 C1 . . 107.9(3) ?
C7 N2 C12 . . 126.3(3) ?
C1 N2 C12 . . 125.8(3) ?
C2 C1 C6 . . 121.7(3) ?
C2 C1 N2 . . 131.6(3) ?
C6 C1 N2 . . 106.7(3) ?
C3 C2 C1 . . 116.5(3) ?
C3 C2 H2 . . 121.8 ?
C1 C2 H2 . . 121.8 ?
C2 C3 C4 . . 121.9(4) ?
C2 C3 H3 . . 119.0 ?
C4 C3 H3 . . 119.0 ?
C5 C4 C3 . . 121.7(4) ?
C5 C4 H4 . . 119.2 ?
C3 C4 H4 . . 119.2 ?
C4 C5 C6 . . 116.6(3) ?
C4 C5 H5 . . 121.7 ?
C6 C5 H5 . . 121.7 ?
C5 C6 N1 . . 131.6(3) ?
C5 C6 C1 . . 121.7(3) ?
N1 C6 C1 . . 106.7(3) ?
N2 C7 N1 . . 110.8(3) ?
N2 C7 H7 . . 124.6 ?
N1 C7 H7 . . 124.6 ?
N1 C8 Si1 . . 113.9(2) ?
N1 C8 H8A . . 108.8 ?
Si1 C8 H8A . . 108.8 ?
N1 C8 H8B . . 108.8 ?
Si1 C8 H8B . . 108.8 ?
H8A C8 H8B . . 107.7 ?
Si1 C9 H9A . . 109.5 ?
Si1 C9 H9B . . 109.5 ?
H9A C9 H9B . . 109.5 ?
Si1 C9 H9C . . 109.5 ?
H9A C9 H9C . . 109.5 ?
H9B C9 H9C . . 109.5 ?
Si1 C10 H10A . . 109.5 ?
Si1 C10 H10B . . 109.5 ?
H10A C10 H10B . . 109.5 ?
Si1 C10 H10C . . 109.5 ?
H10A C10 H10C . . 109.5 ?
H10B C10 H10C . . 109.5 ?
Si1 C11 H11A . . 109.5 ?
Si1 C11 H11B . . 109.5 ?
H11A C11 H11B . . 109.5 ?
Si1 C11 H11C . . 109.5 ?
H11A C11 H11C . . 109.5 ?
H11B C11 H11C . . 109.5 ?
N2 C12 C13 . . 111.7(3) ?
N2 C12 H12A . . 109.3 ?
C13 C12 H12A . . 109.3 ?
N2 C12 H12B . . 109.3 ?
C13 C12 H12B . . 109.3 ?
H12A C12 H12B . . 107.9 ?
C14 C13 C12 . . 124.1(5) ?
C14 C13 H13 . . 118.0 ?
C12 C13 H13 . . 118.0 ?
C13 C14 H14A . . 120.0 ?
C13 C14 H14B . . 120.0 ?
H14A C14 H14B . . 120.0 ?
H1W O1W H2W . . 109.9 ?

loop_
_geom_bond_atom_site_label_1
_geom_bond_atom_site_label_2
_geom_bond_site_symmetry_2
_geom_bond_distance
_geom_bond_publ_flag
Si1 C9 . 1.840(5) ?
Si1 C10 . 1.842(4) ?
Si1 C11 . 1.854(5) ?
Si1 C8 . 1.893(4) ?
N1 C7 . 1.329(4) ?
N1 C6 . 1.390(4) ?
N1 C8 . 1.478(4) ?
N2 C7 . 1.330(4) ?
N2 C1 . 1.392(4) ?
N2 C12 . 1.480(5) ?
C1 C2 . 1.383(5) ?
C1 C6 . 1.390(5) ?
C2 C3 . 1.377(5) ?
C2 H2 . 0.9300 ?
C3 C4 . 1.397(5) ?
C3 H3 . 0.9300 ?
C4 C5 . 1.372(5) ?
C4 H4 . 0.9300 ?
C5 C6 . 1.387(5) ?
C5 H5 . 0.9300 ?
C7 H7 . 0.9300 ?
C8 H8A . 0.9700 ?
C8 H8B . 0.9700 ?
C9 H9A . 0.9600 ?
C9 H9B . 0.9600 ?
C9 H9C . 0.9600 ?
C10 H10A . 0.9600 ?
C10 H10B . 0.9600 ?
C10 H10C . 0.9600 ?
C11 H11A . 0.9600 ?
C11 H11B . 0.9600 ?
C11 H11C . 0.9600 ?
C12 C13 . 1.486(6) ?
C12 H12A . 0.9700 ?
C12 H12B . 0.9700 ?
C13 C14 . 1.285(7) ?
C13 H13 . 0.9300 ?
C14 H14A . 0.9300 ?
C14 H14B . 0.9300 ?
O1W H1W . 0.8512 ?
O1W H2W . 0.8513 ?

loop_
_geom_hbond_atom_site_label_D
_geom_hbond_atom_site_label_H
_geom_hbond_atom_site_label_A
_geom_hbond_site_symmetry_A
_geom_hbond_distance_DH
_geom_hbond_distance_HA
_geom_hbond_distance_DA
_geom_hbond_angle_DHA
C7 H7 O1W . 0.93 2.46 3.351(5) 160.8
O1W H1W Br1 . 0.85 2.62 3.445(4) 164.7
O1W H2W Br1 2_766 0.85 2.59 3.360(4) 151.7

loop_
_cod_related_entry_id
_cod_related_entry_database
_cod_related_entry_code
1 ChemSpider 30656212
